data_7248905
loop_
_publ_author_name
'Wang, Xinyue'
'Wang, Dandan'
'Liu, Yujie'
'Wang, Jinhui'

_publ_section_title
;
 Alkali-metal isocyanurate Cs3(H2C3N3O3)3(H3C3N3O3)&#x00B7;3H2O: synthesis
 and characterization
;
_journal_issue 29
_journal_name_full CrystEngComm
_journal_page_first 3948
_journal_page_last 3953
_journal_paper_doi 10.1039/D4CE00497C
_journal_volume 26
_journal_year 2024
_chemical_formula_moiety 'C12 H15 Cs3 N12 O15'
_chemical_formula_sum 'C12 H15 Cs3 N12 O15'
_chemical_formula_weight 966.09
_space_group_crystal_system triclinic
_space_group_IT_number 2
_space_group_name_Hall '-P 1'
_space_group_name_H-M_alt 'P -1'
_atom_sites_solution_hydrogens difmap
_atom_sites_solution_primary dual
_audit_creation_date 2023-05-18
_audit_creation_method
;
Olex2 1.2
(compiled 2017.08.10 svn.r3458 for OlexSys, GUI svn.r5381)
;
_audit_update_record
;
2024-05-08 deposited with the CCDC.	2024-06-24 downloaded from the CCDC.
;
_cell_angle_alpha 98.159(3)
_cell_angle_beta 104.074(3)
_cell_angle_gamma 111.527(3)
_cell_formula_units_Z 2
_cell_length_a 10.4643(11)
_cell_length_b 10.4975(11)
_cell_length_c 13.6002(14)
_cell_measurement_reflns_used 9770
_cell_measurement_temperature 298(2)
_cell_measurement_theta_max 29.19
_cell_measurement_theta_min 2.33
_cell_volume 1303.1(2)
_computing_cell_refinement 'SAINT V8.38A (?, 2016)'
_computing_data_reduction 'SAINT V8.38A (?, 2016)'
_computing_molecular_graphics 'Olex2 (Dolomanov et al., 2009)'
_computing_publication_material 'Olex2 (Dolomanov et al., 2009)'
_computing_structure_refinement 'ShelXL (Sheldrick, 2015)'
_computing_structure_solution 'ShelXT (Sheldrick, 2015)'
_diffrn_ambient_temperature 298.0
_diffrn_measured_fraction_theta_full 0.999
_diffrn_measured_fraction_theta_max 0.963
_diffrn_measurement_device_type 'CCD area detector'
_diffrn_measurement_method 'phi and omega scans'
_diffrn_radiation_monochromator graphite
_diffrn_radiation_type MoK\a
_diffrn_radiation_wavelength 0.71073
_diffrn_reflns_av_R_equivalents 0.0515
_diffrn_reflns_av_unetI/netI 0.0607
_diffrn_reflns_Laue_measured_fraction_full 0.999
_diffrn_reflns_Laue_measured_fraction_max 0.963
_diffrn_reflns_limit_h_max 14
_diffrn_reflns_limit_h_min -14
_diffrn_reflns_limit_k_max 15
_diffrn_reflns_limit_k_min -14
_diffrn_reflns_limit_l_max 19
_diffrn_reflns_limit_l_min -19
_diffrn_reflns_number 28178
_diffrn_reflns_point_group_measured_fraction_full 0.999
_diffrn_reflns_point_group_measured_fraction_max 0.963
_diffrn_reflns_theta_full 25.242
_diffrn_reflns_theta_max 30.605
_diffrn_reflns_theta_min 2.209
_exptl_absorpt_coefficient_mu 4.268
_exptl_absorpt_correction_T_max 0.7461
_exptl_absorpt_correction_T_min 0.6199
_exptl_absorpt_correction_type none
_exptl_absorpt_process_details
;
SADABS-2016/2 (Bruker,2016/2) was used for absorption correction.
wR2(int) was 0.1367 before and 0.0758 after correction.
The Ratio of minimum to maximum transmission is 0.8309.
The \l/2 correction factor is Not present.
;
_exptl_crystal_density_diffrn 2.462
_exptl_crystal_description plate
_exptl_crystal_F_000 912
_refine_diff_density_max 1.000
_refine_diff_density_min -0.911
_refine_diff_density_rms 0.158
_refine_ls_extinction_coef 0.00106(8)
_refine_ls_extinction_expression Fc^*^=kFc[1+0.001xFc^2^\l^3^/sin(2\q)]^-1/4^
_refine_ls_extinction_method 'SHELXL-2016/4 (Sheldrick 2016)'
_refine_ls_goodness_of_fit_ref 1.046
_refine_ls_hydrogen_treatment refall
_refine_ls_matrix_type full
_refine_ls_number_parameters 440
_refine_ls_number_reflns 7716
_refine_ls_number_restraints 5
_refine_ls_restrained_S_all 1.046
_refine_ls_R_factor_all 0.0837
_refine_ls_R_factor_gt 0.0402
_refine_ls_shift/su_max 0.001
_refine_ls_shift/su_mean 0.000
_refine_ls_structure_factor_coef Fsqd
_refine_ls_weighting_details 'w=1/[\s^2^(Fo^2^)+(0.0070P)^2^+2.2639P] where P=(Fo^2^+2Fc^2^)/3'
_refine_ls_weighting_scheme calc
_refine_ls_wR_factor_gt 0.0563
_refine_ls_wR_factor_ref 0.0692
_reflns_Friedel_coverage 0.000
_reflns_number_gt 5150
_reflns_number_total 7716
_reflns_threshold_expression 'I > 2\s(I)'
_cod_data_source_file d4ce00497c2.cif
_cod_data_source_block a
_cod_depositor_comments 'Adding full bibliography for 7248905.cif.'
_cod_database_code 7248905
_shelx_shelxl_version_number 2016/4
_shelx_space_group_comment
;
The symmetry employed for this shelxl refinement is uniquely defined
by the following loop, which should always be used as a source of
symmetry information in preference to the above space-group names.
They are only intended as comments.
;
_olex2_refinement_description
;
1. Restrained distances
 N4-H4 = N6-H6
 0.8 with sigma of 0.02
 O14_$1-H14A_$1 = O13-H13A = O13-H13B
 0.86 with sigma of 0.02
;
_olex2_submission_special_instructions 'No special instructions were received'

loop_
_space_group_symop_operation_xyz
'x, y, z'
'-x, -y, -z'

loop_
_atom_site_label
_atom_site_type_symbol
_atom_site_fract_x
_atom_site_fract_y
_atom_site_fract_z
_atom_site_U_iso_or_equiv
_atom_site_adp_type
_atom_site_occupancy
_atom_site_site_symmetry_order
_atom_site_calc_flag
_atom_site_refinement_flags_posn
_atom_site_refinement_flags_adp
_atom_site_refinement_flags_occupancy
_atom_site_disorder_assembly
_atom_site_disorder_group
Cs1 Cs 0.20689(3) 0.79201(3) 0.14217(3) 0.03497(9) Uani 1 1 d . . . . .
Cs2 Cs 0.61033(3) 0.18472(3) 0.17393(3) 0.04036(9) Uani 1 1 d . . . . .
Cs3 Cs 1.20854(3) 0.72361(3) 0.45861(3) 0.04113(9) Uani 1 1 d . . . . .
O9 O 0.9134(3) 0.7621(3) 0.3841(3) 0.0332(7) Uani 1 1 d . . . . .
O10 O 0.8344(3) 0.0577(3) 0.3668(3) 0.0397(8) Uani 1 1 d . . . . .
O6 O 0.9263(3) 0.8316(3) 0.1214(3) 0.0370(8) Uani 1 1 d . . . . .
O3 O 0.2772(3) 0.1083(3) 0.1412(3) 0.0371(8) Uani 1 1 d . . . . .
O12 O 1.2277(3) 0.4361(3) 0.3714(3) 0.0358(8) Uani 1 1 d . . . . .
O5 O 0.5496(3) 0.4512(3) 0.1362(3) 0.0348(8) Uani 1 1 d . . . . .
O8 O 0.5352(3) 0.3705(3) 0.3781(3) 0.0373(8) Uani 1 1 d . . . . .
O11 O 1.2500(3) 0.0126(3) 0.3740(3) 0.0405(8) Uani 1 1 d . . . . .
O2 O -0.1588(3) 0.1270(3) 0.0928(3) 0.0360(8) Uani 1 1 d . . . . .
O7 O 0.4769(3) 0.7748(3) 0.3590(3) 0.0429(9) Uani 1 1 d . . . . .
O4 O 0.4902(3) 0.8449(3) 0.0815(3) 0.0394(8) Uani 1 1 d . . . . .
O1 O 0.2351(3) 0.5158(3) 0.1127(3) 0.0406(9) Uani 1 1 d . . . . .
N2 N 0.0589(4) 0.1192(4) 0.1204(3) 0.0278(9) Uani 1 1 d . . . . .
N6 N 0.7088(4) 0.8382(4) 0.1020(3) 0.0292(9) Uani 1 1 d D . . . .
N12 N 1.2409(4) 0.2263(4) 0.3741(3) 0.0268(8) Uani 1 1 d . . . . .
N3 N 0.2565(4) 0.3140(4) 0.1294(3) 0.0285(9) Uani 1 1 d . . . . .
N9 N 0.6965(4) 0.7715(4) 0.3703(3) 0.0276(8) Uani 1 1 d . . . . .
N5 N 0.7435(4) 0.6353(3) 0.1277(3) 0.0285(8) Uani 1 1 d . . . . .
O15 O 0.5233(4) 0.0569(4) 0.3536(4) 0.0522(11) Uani 1 1 d . . . . .
N10 N 1.0263(4) 0.2534(3) 0.3700(3) 0.0303(9) Uani 1 1 d . . . . .
N1 N 0.0305(4) 0.3276(3) 0.1011(3) 0.0301(9) Uani 1 1 d . . . . .
N4 N 0.5209(4) 0.6488(4) 0.1118(3) 0.0281(8) Uani 1 1 d D . . . .
N8 N 0.7274(4) 0.5659(4) 0.3831(3) 0.0283(8) Uani 1 1 d . . . . .
N11 N 1.0424(4) 0.0367(4) 0.3698(3) 0.0309(9) Uani 1 1 d . . . . .
N7 N 0.5045(4) 0.5721(4) 0.3688(3) 0.0307(9) Uani 1 1 d . . . . .
O13 O -0.0381(5) 0.5435(4) 0.1965(4) 0.0552(11) Uani 1 1 d D . . . .
O14 O 0.8966(5) 0.4355(5) 0.3533(4) 0.0593(12) Uani 1 1 d D . . . .
C5 C 0.6049(4) 0.5737(4) 0.1255(3) 0.0253(9) Uani 1 1 d . . . . .
C2 C -0.0278(5) 0.1919(4) 0.1048(3) 0.0268(9) Uani 1 1 d . . . . .
C12 C 1.1642(5) 0.3102(4) 0.3716(3) 0.0256(9) Uani 1 1 d . . . . .
C9 C 0.7869(4) 0.7023(4) 0.3790(3) 0.0262(9) Uani 1 1 d . . . . .
C3 C 0.2030(4) 0.1757(4) 0.1307(3) 0.0257(9) Uani 1 1 d . . . . .
C4 C 0.5674(5) 0.7817(4) 0.0971(3) 0.0268(9) Uani 1 1 d . . . . .
C8 C 0.5863(5) 0.4955(4) 0.3767(4) 0.0282(10) Uani 1 1 d . . . . .
C11 C 1.1828(5) 0.0870(4) 0.3725(3) 0.0268(9) Uani 1 1 d . . . . .
C6 C 0.7986(4) 0.7689(4) 0.1173(3) 0.0260(9) Uani 1 1 d . . . . .
C7 C 0.5552(5) 0.7112(4) 0.3661(4) 0.0287(10) Uani 1 1 d . . . . .
C1 C 0.1726(5) 0.3904(4) 0.1140(4) 0.0296(10) Uani 1 1 d . . . . .
C10 C 0.9625(5) 0.1161(4) 0.3691(4) 0.0288(10) Uani 1 1 d . . . . .
H4 H 0.440(2) 0.612(4) 0.109(3) 0.015(11) Uiso 1 1 d D . . . .
H11 H 1.008(4) -0.046(4) 0.373(3) 0.023(12) Uiso 1 1 d . . . . .
H3 H 0.340(5) 0.355(5) 0.135(4) 0.032(14) Uiso 1 1 d . . . . .
H2 H 0.022(4) 0.041(4) 0.121(3) 0.022(12) Uiso 1 1 d . . . . .
H6 H 0.741(5) 0.919(3) 0.096(4) 0.037(14) Uiso 1 1 d D . . . .
H9 H 0.732(4) 0.853(4) 0.370(3) 0.020(11) Uiso 1 1 d . . . . .
H12 H 1.319(5) 0.262(5) 0.371(4) 0.053(17) Uiso 1 1 d . . . . .
H15A H 0.454(7) 0.067(7) 0.365(5) 0.09(3) Uiso 1 1 d . . . . .
H15B H 0.521(7) -0.018(7) 0.362(5) 0.09(3) Uiso 1 1 d . . . . .
H14A H 0.941(5) 0.381(5) 0.363(4) 0.063(18) Uiso 1 1 d D . . . .
H8 H 0.777(6) 0.517(6) 0.382(5) 0.08(2) Uiso 1 1 d . . . . .
H13A H -0.040(7) 0.478(5) 0.150(4) 0.09(3) Uiso 1 1 d D . . . .
H13B H -0.109(4) 0.547(6) 0.152(4) 0.07(2) Uiso 1 1 d D . . . .
H14B H 0.928(6) 0.475(6) 0.313(4) 0.050(19) Uiso 1 1 d . . . . .
H7 H 0.416(6) 0.530(5) 0.365(4) 0.062(18) Uiso 1 1 d . . . . .

loop_
_atom_site_aniso_label
_atom_site_aniso_U_11
_atom_site_aniso_U_22
_atom_site_aniso_U_33
_atom_site_aniso_U_23
_atom_site_aniso_U_13
_atom_site_aniso_U_12
Cs1 0.02955(16) 0.02838(15) 0.0532(2) 0.01388(13) 0.01629(14) 0.01567(12)
Cs2 0.03654(18) 0.03422(16) 0.0560(2) 0.01294(14) 0.02020(16) 0.01709(14)
Cs3 0.03723(18) 0.03590(17) 0.0545(2) 0.01259(15) 0.01889(16) 0.01683(14)
O9 0.0224(16) 0.0233(15) 0.055(2) 0.0139(15) 0.0159(16) 0.0075(13)
O10 0.0230(17) 0.0235(16) 0.074(3) 0.0117(16) 0.0215(17) 0.0079(13)
O6 0.0239(17) 0.0276(16) 0.067(2) 0.0179(16) 0.0222(17) 0.0120(14)
O3 0.0302(18) 0.0267(16) 0.065(2) 0.0188(16) 0.0209(17) 0.0177(14)
O12 0.0276(17) 0.0211(15) 0.064(2) 0.0154(15) 0.0222(17) 0.0094(13)
O5 0.0271(17) 0.0215(15) 0.061(2) 0.0199(15) 0.0186(16) 0.0092(13)
O8 0.0272(17) 0.0204(15) 0.069(2) 0.0182(16) 0.0225(17) 0.0087(13)
O11 0.0309(18) 0.0313(17) 0.071(3) 0.0196(17) 0.0252(18) 0.0181(15)
O2 0.0190(16) 0.0292(16) 0.061(2) 0.0143(16) 0.0151(16) 0.0085(13)
O7 0.0328(19) 0.0269(17) 0.081(3) 0.0185(17) 0.0266(19) 0.0182(15)
O4 0.0257(17) 0.0349(18) 0.071(3) 0.0244(17) 0.0228(18) 0.0185(15)
O1 0.0308(18) 0.0208(15) 0.080(3) 0.0225(17) 0.0266(19) 0.0126(14)
N2 0.024(2) 0.0182(18) 0.043(2) 0.0125(17) 0.0141(18) 0.0069(16)
N6 0.024(2) 0.0196(18) 0.051(3) 0.0153(18) 0.0180(19) 0.0099(16)
N12 0.0200(19) 0.0228(18) 0.042(2) 0.0137(16) 0.0162(18) 0.0079(16)
N3 0.021(2) 0.0193(18) 0.049(3) 0.0116(17) 0.0165(19) 0.0082(16)
N9 0.0210(19) 0.0197(18) 0.044(2) 0.0095(17) 0.0129(18) 0.0080(16)
N5 0.0202(18) 0.0242(18) 0.045(2) 0.0116(17) 0.0133(18) 0.0103(15)
O15 0.041(2) 0.041(2) 0.091(3) 0.029(2) 0.030(2) 0.0249(19)
N10 0.0242(19) 0.0202(17) 0.050(3) 0.0105(17) 0.0173(19) 0.0095(15)
N1 0.0219(19) 0.0226(18) 0.049(2) 0.0108(17) 0.0153(18) 0.0095(15)
N4 0.0187(19) 0.0237(18) 0.044(2) 0.0118(17) 0.0136(18) 0.0080(16)
N8 0.0219(19) 0.0215(18) 0.045(2) 0.0104(17) 0.0138(18) 0.0098(16)
N11 0.023(2) 0.0178(18) 0.057(3) 0.0136(18) 0.0207(19) 0.0085(16)
N7 0.019(2) 0.0224(18) 0.053(3) 0.0089(17) 0.0152(19) 0.0090(16)
O13 0.062(3) 0.055(3) 0.080(3) 0.031(2) 0.038(3) 0.044(2)
O14 0.066(3) 0.061(3) 0.088(3) 0.035(3) 0.042(3) 0.049(2)
C5 0.024(2) 0.025(2) 0.029(2) 0.0084(18) 0.0111(19) 0.0087(18)
C2 0.025(2) 0.024(2) 0.035(3) 0.0094(19) 0.013(2) 0.0126(19)
C12 0.025(2) 0.024(2) 0.032(2) 0.0101(18) 0.014(2) 0.0103(18)
C9 0.022(2) 0.019(2) 0.037(3) 0.0065(18) 0.013(2) 0.0061(17)
C3 0.022(2) 0.022(2) 0.033(3) 0.0095(18) 0.009(2) 0.0088(18)
C4 0.026(2) 0.021(2) 0.038(3) 0.0090(19) 0.015(2) 0.0100(18)
C8 0.023(2) 0.023(2) 0.037(3) 0.0081(19) 0.011(2) 0.0062(18)
C11 0.024(2) 0.024(2) 0.036(3) 0.0110(19) 0.014(2) 0.0105(18)
C6 0.021(2) 0.025(2) 0.033(3) 0.0075(19) 0.012(2) 0.0098(18)
C7 0.023(2) 0.020(2) 0.040(3) 0.0056(19) 0.013(2) 0.0047(18)
C1 0.027(2) 0.024(2) 0.045(3) 0.010(2) 0.019(2) 0.0136(19)
C10 0.026(2) 0.024(2) 0.041(3) 0.0098(19) 0.015(2) 0.0120(19)

loop_
_atom_type_symbol
_atom_type_description
_atom_type_scat_dispersion_real
_atom_type_scat_dispersion_imag
_atom_type_scat_source
C C 0.0033 0.0016 'International Tables Vol C Tables 4.2.6.8 and 6.1.1.4'
H H 0.0000 0.0000 'International Tables Vol C Tables 4.2.6.8 and 6.1.1.4'
Cs Cs -0.3680 2.1192 'International Tables Vol C Tables 4.2.6.8 and 6.1.1.4'
N N 0.0061 0.0033 'International Tables Vol C Tables 4.2.6.8 and 6.1.1.4'
O O 0.0106 0.0060 'International Tables Vol C Tables 4.2.6.8 and 6.1.1.4'

loop_
_geom_angle_atom_site_label_1
_geom_angle_atom_site_label_2
_geom_angle_atom_site_label_3
_geom_angle
_geom_angle_site_symmetry_1
_geom_angle_site_symmetry_3
_geom_angle_publ_flag
O6 Cs1 Cs3 88.11(6) 1_455 1_455 ?
O6 Cs1 O3 72.63(8) 1_455 1_565 ?
O6 Cs1 O11 71.52(8) 1_455 1_465 ?
O6 Cs1 O2 80.97(8) 1_455 2_565 ?
O6 Cs1 O7 133.83(8) 1_455 . ?
O6 Cs1 O4 150.71(8) 1_455 . ?
O6 Cs1 O15 114.65(9) 1_455 1_565 ?
O6 Cs1 N1 64.99(9) 1_455 2_565 ?
O6 Cs1 O13 66.12(9) 1_455 . ?
O6 Cs1 C2 64.11(9) 1_455 2_565 ?
O3 Cs1 Cs3 111.24(6) 1_565 1_455 ?
O3 Cs1 O11 63.93(8) 1_565 1_465 ?
O3 Cs1 O2 62.14(8) 1_565 2_565 ?
O3 Cs1 O7 109.87(8) 1_565 . ?
O3 Cs1 O4 85.21(7) 1_565 . ?
O3 Cs1 O15 64.07(9) 1_565 1_565 ?
O3 Cs1 N1 92.44(8) 1_565 2_565 ?
O3 Cs1 O13 135.48(9) 1_565 . ?
O3 Cs1 C2 70.49(9) 1_565 2_565 ?
O11 Cs1 Cs3 47.43(5) 1_465 1_455 ?
O11 Cs1 O7 69.47(7) 1_465 . ?
O11 Cs1 O15 46.55(8) 1_465 1_565 ?
O11 Cs1 C2 123.42(8) 1_465 2_565 ?
O2 Cs1 Cs3 168.53(5) 2_565 1_455 ?
O2 Cs1 O11 124.49(7) 2_565 1_465 ?
O2 Cs1 O7 142.72(7) 2_565 . ?
O2 Cs1 O15 114.73(8) 2_565 1_565 ?
O2 Cs1 C2 20.77(8) 2_565 2_565 ?
O7 Cs1 Cs3 46.94(5) . 1_455 ?
O7 Cs1 O15 45.82(8) . 1_565 ?
O4 Cs1 Cs3 118.29(6) . 1_455 ?
O4 Cs1 O11 115.88(8) . 1_465 ?
O4 Cs1 O2 71.68(8) . 2_565 ?
O4 Cs1 O7 71.36(8) . . ?
O4 Cs1 O15 69.72(9) . 1_565 ?
O4 Cs1 N1 97.95(9) . 2_565 ?
O4 Cs1 O13 139.21(9) . . ?
O4 Cs1 C2 90.85(9) . 2_565 ?
O1 Cs1 Cs3 81.93(7) . 1_455 ?
O1 Cs1 O6 126.60(8) . 1_455 ?
O1 Cs1 O3 158.26(8) . 1_565 ?
O1 Cs1 O11 127.82(9) . 1_465 ?
O1 Cs1 O2 107.40(8) . 2_565 ?
O1 Cs1 O7 65.81(8) . . ?
O1 Cs1 O4 73.18(8) . . ?
O1 Cs1 O15 108.96(9) . 1_565 ?
O1 Cs1 N1 88.34(9) . 2_565 ?
O1 Cs1 O13 66.23(9) . . ?
O1 Cs1 C2 106.79(10) . 2_565 ?
O15 Cs1 Cs3 66.80(7) 1_565 1_455 ?
N1 Cs1 Cs3 137.31(6) 2_565 1_455 ?
N1 Cs1 O11 135.18(8) 2_565 1_465 ?
N1 Cs1 O2 39.28(7) 2_565 2_565 ?
N1 Cs1 O7 153.79(7) 2_565 . ?
N1 Cs1 O15 153.63(9) 2_565 1_565 ?
N1 Cs1 C2 22.54(8) 2_565 2_565 ?
O13 Cs1 Cs3 52.96(9) . 1_455 ?
O13 Cs1 O11 87.18(10) . 1_465 ?
O13 Cs1 O2 124.05(10) . 2_565 ?
O13 Cs1 O7 88.14(10) . . ?
O13 Cs1 O15 119.75(11) . 1_565 ?
O13 Cs1 N1 85.08(11) . 2_565 ?
O13 Cs1 C2 104.21(11) . 2_565 ?
C2 Cs1 Cs3 150.81(7) 2_565 1_455 ?
C2 Cs1 O7 161.94(8) 2_565 . ?
C2 Cs1 O15 131.43(9) 2_565 1_565 ?
Cs1 Cs2 Cs3 93.887(9) 1_545 2_766 ?
O10 Cs2 Cs1 88.88(4) . 1_545 ?
O10 Cs2 Cs3 43.92(5) . 2_766 ?
O10 Cs2 C4 155.47(8) . 2_665 ?
O3 Cs2 Cs1 43.21(5) . 1_545 ?
O3 Cs2 Cs3 100.58(6) . 2_766 ?
O3 Cs2 O10 123.12(7) . . ?
O3 Cs2 O8 64.37(8) . . ?
O3 Cs2 O4 82.99(8) . 2_665 ?
O3 Cs2 O4 82.76(7) . 1_545 ?
O3 Cs2 O14 129.15(9) . . ?
O3 Cs2 C4 70.70(8) . 2_665 ?
O5 Cs2 Cs1 114.41(5) . 1_545 ?
O5 Cs2 Cs3 104.37(6) . 2_766 ?
O5 Cs2 O10 143.82(8) . . ?
O5 Cs2 O3 71.43(7) . . ?
O5 Cs2 O8 62.90(8) . . ?
O5 Cs2 O4 71.79(8) . 2_665 ?
O5 Cs2 O4 142.67(8) . 1_545 ?
O5 Cs2 O14 80.44(9) . . ?
O5 Cs2 C4 56.30(8) . 2_665 ?
O8 Cs2 Cs1 88.51(4) . 1_545 ?
O8 Cs2 Cs3 48.77(5) . 2_766 ?
O8 Cs2 O10 92.14(7) . . ?
O8 Cs2 C4 112.39(8) . 2_665 ?
O2 Cs2 Cs1 115.41(5) 1_655 1_545 ?
O2 Cs2 Cs3 105.07(6) 1_655 2_766 ?
O2 Cs2 O10 68.13(8) 1_655 . ?
O2 Cs2 O3 148.01(8) 1_655 . ?
O2 Cs2 O5 118.99(8) 1_655 . ?
O2 Cs2 O8 147.53(8) 1_655 . ?
O2 Cs2 O4 71.89(7) 1_655 1_545 ?
O2 Cs2 O4 73.38(8) 1_655 2_665 ?
O2 Cs2 O15 119.63(10) 1_655 . ?
O2 Cs2 O14 82.76(9) 1_655 . ?
O2 Cs2 C4 89.82(9) 1_655 2_665 ?
O4 Cs2 Cs1 92.19(5) 2_665 1_545 ?
O4 Cs2 Cs1 43.53(5) 1_545 1_545 ?
O4 Cs2 Cs3 173.78(5) 2_665 2_766 ?
O4 Cs2 Cs3 106.58(6) 1_545 2_766 ?
O4 Cs2 O10 73.18(7) 1_545 . ?
O4 Cs2 O10 137.68(7) 2_665 . ?
O4 Cs2 O8 130.18(7) 2_665 . ?
O4 Cs2 O8 128.48(7) 1_545 . ?
O4 Cs2 O4 78.83(8) 1_545 2_665 ?
O4 Cs2 O14 136.64(9) 1_545 . ?
O4 Cs2 C4 90.25(9) 1_545 2_665 ?
O4 Cs2 C4 17.81(7) 2_665 2_665 ?
O15 Cs2 Cs1 52.69(8) . 1_545 ?
O15 Cs2 Cs3 41.19(8) . 2_766 ?
O15 Cs2 O10 54.26(9) . . ?
O15 Cs2 O3 70.26(10) . . ?
O15 Cs2 O5 117.83(10) . . ?
O15 Cs2 O8 56.92(9) . . ?
O15 Cs2 O4 75.63(10) . 1_545 ?
O15 Cs2 O4 144.85(10) . 2_665 ?
O15 Cs2 O14 87.94(12) . . ?
O15 Cs2 C4 139.77(10) . 2_665 ?
O14 Cs2 Cs1 140.62(8) . 1_545 ?
O14 Cs2 Cs3 46.77(8) . 2_766 ?
O14 Cs2 O10 64.80(9) . . ?
O14 Cs2 O8 65.22(9) . . ?
O14 Cs2 O4 127.10(10) . 2_665 ?
O14 Cs2 C4 124.97(10) . 2_665 ?
C4 Cs2 Cs1 91.28(6) 2_665 1_545 ?
C4 Cs2 Cs3 160.20(6) 2_665 2_766 ?
O9 Cs3 O10 65.04(8) . 2_766 ?
O9 Cs3 O8 155.30(7) . 2_766 ?
O9 Cs3 O11 66.84(7) . 1_565 ?
O9 Cs3 O7 131.81(8) . 1_655 ?
O9 Cs3 N10 55.00(8) . 2_766 ?
O9 Cs3 O13 60.49(8) . 1_655 ?
O9 Cs3 O14 61.23(8) . . ?
O9 Cs3 O14 91.74(9) . 2_766 ?
O9 Cs3 C10 52.64(9) . 2_766 ?
O10 Cs3 O8 101.36(8) 2_766 2_766 ?
O10 Cs3 O11 73.22(8) 2_766 1_565 ?
O10 Cs3 O7 130.17(8) 2_766 1_655 ?
O10 Cs3 N10 36.29(7) 2_766 2_766 ?
O10 Cs3 O13 125.48(8) 2_766 1_655 ?
O10 Cs3 O14 108.12(9) 2_766 . ?
O10 Cs3 O14 69.11(9) 2_766 2_766 ?
O10 Cs3 C10 18.17(8) 2_766 2_766 ?
O12 Cs3 O9 121.38(8) . . ?
O12 Cs3 O10 153.24(8) . 2_766 ?
O12 Cs3 O8 61.74(8) . 2_766 ?
O12 Cs3 O11 133.50(8) . 1_565 ?
O12 Cs3 O7 67.65(7) . 1_655 ?
O12 Cs3 N10 122.41(7) . 2_766 ?
O12 Cs3 O13 68.03(9) . 1_655 ?
O12 Cs3 O14 63.12(8) . . ?
O12 Cs3 O14 84.39(9) . 2_766 ?
O12 Cs3 C10 142.59(8) . 2_766 ?
O8 Cs3 N10 101.50(8) 2_766 2_766 ?
O8 Cs3 O13 129.75(8) 2_766 1_655 ?
O8 Cs3 C10 108.42(9) 2_766 2_766 ?
O11 Cs3 O8 131.31(7) 1_565 2_766 ?
O11 Cs3 N10 100.08(7) 1_565 2_766 ?
O11 Cs3 O13 83.76(9) 1_565 1_655 ?
O11 Cs3 O14 141.89(9) 1_565 2_766 ?
O11 Cs3 O14 119.68(10) 1_565 . ?
O11 Cs3 C10 81.50(8) 1_565 2_766 ?
O7 Cs3 O8 72.86(8) 1_655 2_766 ?
O7 Cs3 O11 75.24(7) 1_655 1_565 ?
O7 Cs3 N10 165.18(8) 1_655 2_766 ?
O7 Cs3 O13 87.54(9) 1_655 1_655 ?
O7 Cs3 O14 120.88(9) 1_655 . ?
O7 Cs3 O14 135.77(9) 1_655 2_766 ?
O7 Cs3 C10 147.78(8) 1_655 2_766 ?
O15 Cs3 O9 122.15(10) 2_766 . ?
O15 Cs3 O10 59.97(10) 2_766 2_766 ?
O15 Cs3 O12 115.71(10) 2_766 . ?
O15 Cs3 O8 56.83(9) 2_766 2_766 ?
O15 Cs3 O11 81.29(10) 2_766 1_565 ?
O15 Cs3 O7 77.96(10) 2_766 1_655 ?
O15 Cs3 N10 87.47(10) 2_766 2_766 ?
O15 Cs3 O13 161.36(10) 2_766 1_655 ?
O15 Cs3 O14 84.92(11) 2_766 2_766 ?
O15 Cs3 O14 153.56(11) 2_766 . ?
O15 Cs3 C10 76.71(10) 2_766 2_766 ?
N10 Cs3 C10 20.24(7) 2_766 2_766 ?
O13 Cs3 N10 106.12(9) 1_655 2_766 ?
O13 Cs3 C10 111.99(9) 1_655 2_766 ?
O14 Cs3 O8 63.68(8) 2_766 2_766 ?
O14 Cs3 O8 108.12(9) . 2_766 ?
O14 Cs3 N10 43.74(8) 2_766 2_766 ?
O14 Cs3 N10 73.77(9) . 2_766 ?
O14 Cs3 O13 113.71(11) 2_766 1_655 ?
O14 Cs3 O13 45.07(10) . 1_655 ?
O14 Cs3 O14 68.65(14) . 2_766 ?
O14 Cs3 C10 60.74(9) 2_766 2_766 ?
O14 Cs3 C10 89.95(10) . 2_766 ?
C9 O9 Cs3 138.6(3) . . ?
Cs3 O10 Cs2 82.86(6) 2_766 . ?
C10 O10 Cs2 107.8(3) . . ?
C10 O10 Cs3 106.1(3) . 2_766 ?
C6 O6 Cs1 142.4(3) . 1_655 ?
Cs1 O3 Cs2 92.78(7) 1_545 . ?
C3 O3 Cs1 133.3(3) . 1_545 ?
C3 O3 Cs2 134.0(3) . . ?
C12 O12 Cs3 135.1(3) . . ?
C5 O5 Cs2 144.3(3) . . ?
Cs3 O8 Cs2 82.43(6) 2_766 . ?
C8 O8 Cs2 106.0(3) . . ?
C8 O8 Cs3 112.7(3) . 2_766 ?
Cs3 O11 Cs1 82.30(7) 1_545 1_645 ?
C11 O11 Cs1 119.5(3) . 1_645 ?
C11 O11 Cs3 131.4(3) . 1_545 ?
Cs2 O2 Cs1 103.94(8) 1_455 2_565 ?
C2 O2 Cs1 84.0(3) . 2_565 ?
C2 O2 Cs2 137.0(3) . 1_455 ?
Cs3 O7 Cs1 79.79(7) 1_455 . ?
C7 O7 Cs1 133.9(3) . . ?
C7 O7 Cs3 126.3(3) . 1_455 ?
Cs1 O4 Cs2 104.82(9) . 2_665 ?
Cs1 O4 Cs2 91.11(8) . 1_565 ?
Cs2 O4 Cs2 101.17(8) 1_565 2_665 ?
C4 O4 Cs1 127.3(3) . . ?
C4 O4 Cs2 106.2(3) . 2_665 ?
C4 O4 Cs2 122.6(3) . 1_565 ?
C1 O1 Cs1 141.8(3) . . ?
C3 N2 C2 124.1(4) . . ?
C4 N6 C6 124.5(3) . . ?
C11 N12 C12 123.7(4) . . ?
C3 N3 C1 123.8(4) . . ?
C7 N9 C9 124.3(4) . . ?
C5 N5 C6 120.0(3) . . ?
Cs2 O15 Cs1 84.48(11) . 1_545 ?
Cs2 O15 Cs3 97.83(11) . 2_766 ?
Cs3 O15 Cs1 177.64(14) 2_766 1_545 ?
C12 N10 Cs3 140.5(3) . 2_766 ?
C12 N10 C10 120.1(4) . . ?
C10 N10 Cs3 80.2(2) . 2_766 ?
C2 N1 Cs1 84.4(3) . 2_565 ?
C1 N1 Cs1 119.0(3) . 2_565 ?
C1 N1 C2 119.0(4) . . ?
C4 N4 C5 124.3(4) . . ?
C9 N8 C8 123.8(4) . . ?
C11 N11 C10 124.8(4) . . ?
C7 N7 C8 124.4(4) . . ?
Cs1 O13 Cs3 81.19(10) . 1_455 ?
Cs2 O14 Cs3 89.27(11) . 2_766 ?
Cs2 O14 Cs3 159.34(17) . . ?
Cs3 O14 Cs3 111.35(14) . 2_766 ?
O5 C5 N5 122.4(4) . . ?
O5 C5 N4 118.7(4) . . ?
N5 C5 N4 118.9(4) . . ?
O2 C2 Cs1 75.3(3) . 2_565 ?
O2 C2 N2 118.0(4) . . ?
O2 C2 N1 122.4(4) . . ?
N2 C2 Cs1 123.5(3) . 2_565 ?
N1 C2 Cs1 73.0(2) . 2_565 ?
N1 C2 N2 119.7(4) . . ?
O12 C12 N12 118.2(4) . . ?
O12 C12 N10 122.6(4) . . ?
N10 C12 N12 119.2(4) . . ?
O9 C9 N9 121.5(4) . . ?
O9 C9 N8 122.3(4) . . ?
N8 C9 N9 116.2(4) . . ?
O3 C3 N2 123.2(4) . . ?
O3 C3 N3 123.3(4) . . ?
N3 C3 N2 113.5(4) . . ?
O4 C4 Cs2 56.0(3) . 2_665 ?
O4 C4 N6 122.9(4) . . ?
O4 C4 N4 123.5(4) . . ?
N6 C4 Cs2 100.1(3) . 2_665 ?
N6 C4 N4 113.6(4) . . ?
N4 C4 Cs2 116.1(3) . 2_665 ?
O8 C8 N8 121.9(4) . . ?
O8 C8 N7 121.8(4) . . ?
N8 C8 N7 116.3(4) . . ?
O11 C11 N12 123.8(4) . . ?
O11 C11 N11 122.5(4) . . ?
N11 C11 N12 113.7(4) . . ?
O6 C6 N6 118.9(4) . . ?
O6 C6 N5 122.6(4) . . ?
N5 C6 N6 118.6(4) . . ?
O7 C7 N9 123.3(4) . . ?
O7 C7 N7 121.7(4) . . ?
N9 C7 N7 115.0(4) . . ?
O1 C1 N3 117.1(4) . . ?
O1 C1 N1 123.1(4) . . ?
N1 C1 N3 119.8(4) . . ?
O10 C10 Cs3 55.7(2) . 2_766 ?
O10 C10 N10 122.7(4) . . ?
O10 C10 N11 118.8(4) . . ?
N10 C10 Cs3 79.5(2) . 2_766 ?
N10 C10 N11 118.5(4) . . ?
N11 C10 Cs3 141.6(3) . 2_766 ?

loop_
_geom_bond_atom_site_label_1
_geom_bond_atom_site_label_2
_geom_bond_distance
_geom_bond_site_symmetry_2
_geom_bond_publ_flag
Cs1 Cs3 4.4595(6) 1_455 ?
Cs1 O6 3.066(3) 1_455 ?
Cs1 O3 3.129(3) 1_565 ?
Cs1 O11 3.461(3) 1_465 ?
Cs1 O2 3.390(3) 2_565 ?
Cs1 O7 3.632(4) . ?
Cs1 O4 3.145(3) . ?
Cs1 O1 3.002(3) . ?
Cs1 O15 3.648(4) 1_565 ?
Cs1 N1 3.350(4) 2_565 ?
Cs1 O13 3.238(4) . ?
Cs1 C2 3.486(4) 2_565 ?
Cs2 Cs1 4.5650(6) 1_545 ?
Cs2 Cs3 4.7100(7) 2_766 ?
Cs2 O10 3.802(3) . ?
Cs2 O3 3.176(3) . ?
Cs2 O5 3.170(3) . ?
Cs2 O8 3.575(3) . ?
Cs2 O2 3.098(3) 1_655 ?
Cs2 O4 3.249(3) 1_545 ?
Cs2 O4 3.308(4) 2_665 ?
Cs2 O15 3.117(4) . ?
Cs2 O14 3.270(5) . ?
Cs2 C4 3.832(5) 2_665 ?
Cs3 O9 3.200(3) . ?
Cs3 O10 3.293(3) 2_766 ?
Cs3 O12 3.178(3) . ?
Cs3 O8 3.574(3) 2_766 ?
Cs3 O11 3.314(3) 1_565 ?
Cs3 O7 3.311(3) 1_655 ?
Cs3 O15 3.131(4) 2_766 ?
Cs3 N10 3.821(3) 2_766 ?
Cs3 O13 3.602(5) 1_655 ?
Cs3 O14 3.332(5) . ?
Cs3 O14 3.432(5) 2_766 ?
Cs3 C10 3.829(4) 2_766 ?
O9 C9 1.218(5) . ?
O10 Cs3 3.293(3) 2_766 ?
O10 C10 1.243(5) . ?
O6 Cs1 3.066(3) 1_655 ?
O6 C6 1.237(5) . ?
O3 Cs1 3.129(3) 1_545 ?
O3 C3 1.225(5) . ?
O12 C12 1.243(4) . ?
O5 C5 1.248(4) . ?
O8 Cs3 3.574(3) 2_766 ?
O8 C8 1.227(5) . ?
O11 Cs1 3.461(3) 1_645 ?
O11 Cs3 3.314(3) 1_545 ?
O11 C11 1.227(5) . ?
O2 Cs1 3.390(3) 2_565 ?
O2 Cs2 3.098(3) 1_455 ?
O2 C2 1.243(5) . ?
O7 Cs3 3.311(3) 1_455 ?
O7 C7 1.227(5) . ?
O4 Cs2 3.249(3) 1_565 ?
O4 Cs2 3.308(4) 2_665 ?
O4 C4 1.221(5) . ?
O1 C1 1.242(5) . ?
N2 C2 1.382(5) . ?
N2 C3 1.365(5) . ?
N6 C4 1.357(5) . ?
N6 C6 1.380(5) . ?
N12 C12 1.392(5) . ?
N12 C11 1.356(5) . ?
N3 C3 1.356(5) . ?
N3 C1 1.390(5) . ?
N9 C9 1.383(5) . ?
N9 C7 1.362(5) . ?
N5 C5 1.345(5) . ?
N5 C6 1.349(5) . ?
O15 Cs1 3.648(4) 1_545 ?
O15 Cs3 3.131(4) 2_766 ?
N10 Cs3 3.821(3) 2_766 ?
N10 C12 1.336(5) . ?
N10 C10 1.344(5) . ?
N1 Cs1 3.350(4) 2_565 ?
N1 C2 1.343(5) . ?
N1 C1 1.341(5) . ?
N4 C5 1.378(5) . ?
N4 C4 1.360(5) . ?
N8 C9 1.351(5) . ?
N8 C8 1.361(5) . ?
N11 C11 1.356(5) . ?
N11 C10 1.379(5) . ?
N7 C8 1.369(5) . ?
N7 C7 1.368(5) . ?
O13 Cs3 3.602(5) 1_455 ?
O14 Cs3 3.432(5) 2_766 ?
C2 Cs1 3.486(4) 2_565 ?
C4 Cs2 3.832(5) 2_665 ?
C10 Cs3 3.829(4) 2_766 ?
